data_7044871
loop_
_publ_author_name
'Boreen, Michael A.'
'Parker, Bernard F.'
'Hohloch, Stephan'
'Skeel, Brighton A.'
'Arnold, John'

_publ_section_title
;
 f-Block complexes of a m-terphenyl dithiocarboxylate ligand.
;
_journal_issue 1
_journal_name_full 'Dalton transactions (Cambridge, England : 2003)'
_journal_page_first 96
_journal_page_last 104
_journal_paper_doi 10.1039/c7dt04073c
_journal_volume 47
_journal_year 2018
_chemical_formula_moiety 'C54 H58 S4'
_chemical_formula_sum 'C54 H58 S4'
_chemical_formula_weight 835.24
_chemical_melting_point 488.5(5)
_chemical_name_common (TerphCS2)2
_chemical_name_systematic 'Bis[2,6-bis(4-tert-butylphenyl)phenylcarbothioyl] disulfide'
_space_group_crystal_system triclinic
_space_group_IT_number 2
_space_group_name_Hall '-P 1'
_space_group_name_H-M_alt 'P -1'
_symmetry_space_group_name_Hall '-P 1'
_symmetry_space_group_name_H-M 'P -1'
_atom_sites_solution_hydrogens geom
_atom_sites_solution_primary iterative
_atom_sites_solution_secondary difmap
_audit_creation_method SHELXL-2014/7
_audit_update_record
;
2017-10-24 deposited with the CCDC.
2017-11-20 downloaded from the CCDC.
;
_cell_angle_alpha 79.6690(10)
_cell_angle_beta 74.6710(10)
_cell_angle_gamma 86.6720(10)
_cell_formula_units_Z 2
_cell_length_a 11.8864(6)
_cell_length_b 13.5332(7)
_cell_length_c 17.2923(9)
_cell_measurement_reflns_used 9937
_cell_measurement_temperature 100(2)
_cell_measurement_theta_max 25.14
_cell_measurement_theta_min 2.28
_cell_volume 2639.0(2)
_computing_cell_refinement 'Bruker SAINT'
_computing_data_collection 'Bruker APEX2'
_computing_data_reduction 'Bruker SAINT'
_computing_molecular_graphics ORTEP-32
_computing_publication_material WinGX
_computing_structure_refinement SHELXL-2014
_computing_structure_solution SHELXT-2014
_diffrn_ambient_temperature 100(2)
_diffrn_detector_area_resol_mean 8.366
_diffrn_measured_fraction_theta_full 0.999
_diffrn_measured_fraction_theta_max 0.997
_diffrn_measurement_device_type 'Bruker APEX-I CCD'
_diffrn_measurement_method 'phi and omega scans'
_diffrn_radiation_type MoK\a
_diffrn_radiation_wavelength 0.71073
_diffrn_reflns_av_R_equivalents 0.0729
_diffrn_reflns_av_unetI/netI 0.0583
_diffrn_reflns_Laue_measured_fraction_full 0.999
_diffrn_reflns_Laue_measured_fraction_max 0.997
_diffrn_reflns_limit_h_max 14
_diffrn_reflns_limit_h_min -14
_diffrn_reflns_limit_k_max 15
_diffrn_reflns_limit_k_min -16
_diffrn_reflns_limit_l_max 20
_diffrn_reflns_limit_l_min -20
_diffrn_reflns_number 69116
_diffrn_reflns_point_group_measured_fraction_full 0.999
_diffrn_reflns_point_group_measured_fraction_max 0.997
_diffrn_reflns_theta_full 25.242
_diffrn_reflns_theta_max 25.376
_diffrn_reflns_theta_min 1.530
_diffrn_source 'fine-focus sealed tube'
_exptl_absorpt_coefficient_mu 0.211
_exptl_absorpt_correction_T_max 0.9280
_exptl_absorpt_correction_T_min 0.8414
_exptl_absorpt_correction_type multi-scan
_exptl_absorpt_process_details SADABS
_exptl_crystal_colour Pink
_exptl_crystal_density_diffrn 1.051
_exptl_crystal_description Rod
_exptl_crystal_F_000 892
_exptl_crystal_recrystallization_method 'Re-crystallisation from solvent: Hexanes'
_exptl_crystal_size_max 0.160
_exptl_crystal_size_mid 0.100
_exptl_crystal_size_min 0.100
_refine_diff_density_max 0.824
_refine_diff_density_min -0.322
_refine_diff_density_rms 0.075
_refine_ls_extinction_method none
_refine_ls_goodness_of_fit_ref 1.045
_refine_ls_hydrogen_treatment constr
_refine_ls_matrix_type full
_refine_ls_number_parameters 535
_refine_ls_number_reflns 9663
_refine_ls_number_restraints 0
_refine_ls_restrained_S_all 1.045
_refine_ls_R_factor_all 0.0909
_refine_ls_R_factor_gt 0.0592
_refine_ls_shift/su_max 0.000
_refine_ls_shift/su_mean 0.000
_refine_ls_structure_factor_coef Fsqd
_refine_ls_weighting_details 'w=1/[\s^2^(Fo^2^)+(0.0871P)^2^+0.9495P] where P=(Fo^2^+2Fc^2^)/3'
_refine_ls_weighting_scheme calc
_refine_ls_wR_factor_gt 0.1423
_refine_ls_wR_factor_ref 0.1616
_reflns_Friedel_coverage 0.000
_reflns_number_gt 6848
_reflns_number_total 9663
_reflns_threshold_expression 'I > 2\s(I)'
_cod_data_source_file c7dt04073c2.cif
_cod_data_source_block 3
_cod_depositor_comments
;
The following automatic conversions were performed:

'_chemical_melting_point' value '488-489' was changed to '488.5(5)' -
the average value was taken and precision was estimated.

Automatic conversion script
Id: cif_fix_values 4973 2017-02-22 13:04:09Z antanas 

 Adding full bibliography for 7044871--7044875.cif.
;
_cod_database_code 7044871
_shelx_shelxl_version_number 2014/7
_shelx_space_group_comment
;
The symmetry employed for this shelxl refinement is uniquely defined
by the following loop, which should always be used as a source of
symmetry information in preference to the above space-group names.
They are only intended as comments.
;
_shelx_estimated_absorpt_t_min 0.967
_shelx_estimated_absorpt_t_max 0.979

loop_
_space_group_symop_operation_xyz
'x, y, z'
'-x, -y, -z'

loop_
_atom_site_label
_atom_site_type_symbol
_atom_site_fract_x
_atom_site_fract_y
_atom_site_fract_z
_atom_site_U_iso_or_equiv
_atom_site_adp_type
_atom_site_occupancy
_atom_site_site_symmetry_order
_atom_site_calc_flag
_atom_site_refinement_flags_posn
_atom_site_refinement_flags_adp
S1 S 0.60410(5) 0.36987(6) 0.32496(4) 0.0275(2) Uani 1 1 d . .
S2 S 0.71366(6) 0.48235(6) 0.15719(4) 0.0287(2) Uani 1 1 d . .
S3 S 0.75896(6) 0.29523(6) 0.29381(5) 0.0284(2) Uani 1 1 d . .
S4 S 0.78283(6) 0.38305(6) 0.43758(5) 0.0289(2) Uani 1 1 d . .
C45 C 1.0396(2) 0.3920(2) 0.22896(17) 0.0220(6) Uani 1 1 d . .
C29 C 0.9447(2) 0.2609(2) 0.35107(17) 0.0219(6) Uani 1 1 d . .
C44 C 1.0402(2) 0.2951(2) 0.28579(16) 0.0220(6) Uani 1 1 d . .
C17 C 0.4733(2) 0.5900(2) 0.30433(17) 0.0227(6) Uani 1 1 d . .
C30 C 0.9501(2) 0.1692(2) 0.40335(16) 0.0222(6) Uani 1 1 d . .
C31 C 0.8469(2) 0.1313(2) 0.47112(17) 0.0233(6) Uani 1 1 d . .
C46 C 1.0018(2) 0.4814(2) 0.25646(17) 0.0253(6) Uani 1 1 d . .
H46 H 0.9719 0.4811 0.3132 0.030 Uiso 1 1 calc R U
C47 C 1.0067(2) 0.5706(2) 0.20309(17) 0.0248(6) Uani 1 1 d . .
H47 H 0.9785 0.6303 0.2239 0.030 Uiso 1 1 calc R U
C3 C 0.4079(2) 0.4988(2) 0.21420(17) 0.0240(6) Uani 1 1 d . .
C34 C 0.6499(2) 0.0628(2) 0.59896(18) 0.0260(7) Uani 1 1 d . .
C48 C 1.0517(2) 0.5762(2) 0.11944(17) 0.0244(6) Uani 1 1 d . .
C2 C 0.4936(2) 0.5186(2) 0.25228(17) 0.0215(6) Uani 1 1 d . .
C18 C 0.5612(2) 0.6138(2) 0.34622(17) 0.0235(6) Uani 1 1 d . .
C19 C 0.5305(2) 0.6065(2) 0.43001(18) 0.0280(7) Uani 1 1 d . .
H19 H 0.4536 0.5870 0.4600 0.034 Uiso 1 1 calc R U
C4 C 0.4219(2) 0.4245(2) 0.15861(17) 0.0241(6) Uani 1 1 d . .
C32 C 0.8379(2) 0.1437(2) 0.55038(17) 0.0272(7) Uani 1 1 d . .
H32 H 0.8990 0.1759 0.5620 0.033 Uiso 1 1 calc R U
C23 C 0.6732(2) 0.6471(2) 0.30454(17) 0.0252(6) Uani 1 1 d . .
H23 H 0.6966 0.6548 0.2469 0.030 Uiso 1 1 calc R U
C28 C 0.8312(2) 0.3185(2) 0.36557(17) 0.0230(6) Uani 1 1 d . .
C7 C 0.4337(2) 0.2834(2) 0.05219(17) 0.0257(6) Uani 1 1 d . .
C22 C 0.7507(2) 0.6690(2) 0.34580(18) 0.0279(7) Uani 1 1 d . .
H22 H 0.8260 0.6927 0.3156 0.033 Uiso 1 1 calc R U
C16 C 0.3663(2) 0.6413(2) 0.31832(19) 0.0291(7) Uani 1 1 d . .
H16 H 0.3512 0.6893 0.3538 0.035 Uiso 1 1 calc R U
C33 C 0.7415(2) 0.1101(2) 0.61287(18) 0.0286(7) Uani 1 1 d . .
H33 H 0.7379 0.1196 0.6666 0.034 Uiso 1 1 calc R U
C50 C 1.0839(2) 0.3965(2) 0.14590(18) 0.0292(7) Uani 1 1 d . .
H50 H 1.1108 0.3364 0.1254 0.035 Uiso 1 1 calc R U
C49 C 1.0903(2) 0.4860(2) 0.09192(17) 0.0278(7) Uani 1 1 d . .
H49 H 1.1213 0.4863 0.0353 0.033 Uiso 1 1 calc R U
C20 C 0.6093(2) 0.6270(2) 0.47102(18) 0.0291(7) Uani 1 1 d . .
H20 H 0.5856 0.6200 0.5287 0.035 Uiso 1 1 calc R U
C1 C 0.6074(2) 0.4628(2) 0.23845(17) 0.0221(6) Uani 1 1 d . .
C6 C 0.4609(2) 0.2564(2) 0.12749(18) 0.0297(7) Uani 1 1 d . .
H6 H 0.4839 0.1891 0.1435 0.036 Uiso 1 1 calc R U
C12 C 0.3995(2) 0.3832(2) 0.03263(18) 0.0283(7) Uani 1 1 d . .
H12 H 0.3798 0.4049 -0.0176 0.034 Uiso 1 1 calc R U
C13 C 0.3936(2) 0.4512(2) 0.08458(18) 0.0279(7) Uani 1 1 d . .
H13 H 0.3693 0.5183 0.0691 0.033 Uiso 1 1 calc R U
C21 C 0.7221(2) 0.6575(2) 0.43031(17) 0.0253(6) Uani 1 1 d . .
C14 C 0.3026(2) 0.5532(2) 0.22969(19) 0.0290(7) Uani 1 1 d . .
H14 H 0.2441 0.5418 0.2041 0.035 Uiso 1 1 calc R U
C42 C 1.1480(2) 0.1471(2) 0.32672(17) 0.0284(7) Uani 1 1 d . .
H42 H 1.2180 0.1082 0.3185 0.034 Uiso 1 1 calc R U
C41 C 1.0534(2) 0.1134(2) 0.39007(17) 0.0265(7) Uani 1 1 d . .
H41 H 1.0587 0.0515 0.4249 0.032 Uiso 1 1 calc R U
C51 C 1.0584(2) 0.6775(2) 0.06239(18) 0.0301(7) Uani 1 1 d . .
C15 C 0.2823(2) 0.6227(2) 0.28111(19) 0.0330(7) Uani 1 1 d . .
H15 H 0.2100 0.6581 0.2910 0.040 Uiso 1 1 calc R U
C43 C 1.1422(2) 0.2363(2) 0.27535(18) 0.0271(7) Uani 1 1 d . .
H43 H 1.2084 0.2583 0.2321 0.033 Uiso 1 1 calc R U
C35 C 0.5385(2) 0.0294(2) 0.66568(19) 0.0323(7) Uani 1 1 d . .
C40 C 0.7567(2) 0.0821(2) 0.45739(19) 0.0315(7) Uani 1 1 d . .
H40 H 0.7610 0.0713 0.4039 0.038 Uiso 1 1 calc R U
C8 C 0.4381(3) 0.2068(2) -0.00305(19) 0.0321(7) Uani 1 1 d . .
C5 C 0.4551(2) 0.3245(2) 0.17898(19) 0.0295(7) Uani 1 1 d . .
H5 H 0.4741 0.3030 0.2294 0.035 Uiso 1 1 calc R U
C39 C 0.6610(3) 0.0486(2) 0.51976(19) 0.0346(7) Uani 1 1 d . .
H39 H 0.6010 0.0148 0.5082 0.042 Uiso 1 1 calc R U
C38 C 0.5129(3) -0.0811(2) 0.6676(2) 0.0381(8) Uani 1 1 d . .
H38A H 0.5781 -0.1234 0.6795 0.057 Uiso 1 1 calc R U
H38B H 0.5030 -0.0893 0.6147 0.057 Uiso 1 1 calc R U
H38C H 0.4413 -0.1010 0.7100 0.057 Uiso 1 1 calc R U
C24 C 0.8091(3) 0.6834(2) 0.47494(19) 0.0348(7) Uani 1 1 d . .
C37 C 0.5484(3) 0.0414(3) 0.7498(2) 0.0434(8) Uani 1 1 d . .
H37A H 0.6160 0.0030 0.7617 0.065 Uiso 1 1 calc R U
H37B H 0.4774 0.0165 0.7909 0.065 Uiso 1 1 calc R U
H37C H 0.5581 0.1126 0.7508 0.065 Uiso 1 1 calc R U
C25 C 0.9316(3) 0.6438(3) 0.4379(2) 0.0454(9) Uani 1 1 d . .
H25A H 0.9574 0.6741 0.3804 0.068 Uiso 1 1 calc R U
H25B H 0.9297 0.5706 0.4428 0.068 Uiso 1 1 calc R U
H25C H 0.9861 0.6614 0.4670 0.068 Uiso 1 1 calc R U
C53 C 1.1256(3) 0.6712(3) -0.02514(19) 0.0420(8) Uani 1 1 d . .
H53A H 1.2066 0.6509 -0.0267 0.063 Uiso 1 1 calc R U
H53B H 1.1243 0.7370 -0.0595 0.063 Uiso 1 1 calc R U
H53C H 1.0892 0.6215 -0.0454 0.063 Uiso 1 1 calc R U
C36 C 0.4365(3) 0.0952(3) 0.6458(2) 0.0447(9) Uani 1 1 d . .
H36A H 0.3640 0.0737 0.6866 0.067 Uiso 1 1 calc R U
H36B H 0.4296 0.0882 0.5918 0.067 Uiso 1 1 calc R U
H36C H 0.4510 0.1656 0.6463 0.067 Uiso 1 1 calc R U
C54 C 0.9335(3) 0.7153(3) 0.0631(2) 0.0454(9) Uani 1 1 d . .
H54A H 0.8939 0.6672 0.0435 0.068 Uiso 1 1 calc R U
H54B H 0.9366 0.7807 0.0275 0.068 Uiso 1 1 calc R U
H54C H 0.8905 0.7221 0.1187 0.068 Uiso 1 1 calc R U
C52 C 1.1193(3) 0.7535(3) 0.0930(2) 0.0470(9) Uani 1 1 d . .
H52A H 1.0735 0.7634 0.1472 0.071 Uiso 1 1 calc R U
H52B H 1.1262 0.8177 0.0554 0.071 Uiso 1 1 calc R U
H52C H 1.1973 0.7281 0.0958 0.071 Uiso 1 1 calc R U
C26 C 0.8122(3) 0.7969(3) 0.4667(3) 0.0566(11) Uani 1 1 d . .
H26A H 0.8695 0.8150 0.4934 0.085 Uiso 1 1 calc R U
H26B H 0.7349 0.8220 0.4925 0.085 Uiso 1 1 calc R U
H26C H 0.8344 0.8270 0.4089 0.085 Uiso 1 1 calc R U
C27 C 0.7747(3) 0.6377(4) 0.5657(2) 0.0653(12) Uani 1 1 d . .
H27A H 0.8354 0.6519 0.5910 0.098 Uiso 1 1 calc R U
H27B H 0.7665 0.5649 0.5718 0.098 Uiso 1 1 calc R U
H27C H 0.7004 0.6673 0.5922 0.098 Uiso 1 1 calc R U
C11 C 0.4195(4) 0.2515(3) -0.0849(2) 0.0658(12) Uani 1 1 d . .
H11A H 0.3433 0.2854 -0.0777 0.099 Uiso 1 1 calc R U
H11B H 0.4222 0.1980 -0.1168 0.099 Uiso 1 1 calc R U
H11C H 0.4810 0.3001 -0.1137 0.099 Uiso 1 1 calc R U
C10 C 0.3388(4) 0.1314(3) 0.0398(3) 0.0706(13) Uani 1 1 d . .
H10A H 0.2637 0.1672 0.0486 0.106 Uiso 1 1 calc R U
H10B H 0.3506 0.0983 0.0924 0.106 Uiso 1 1 calc R U
H10C H 0.3392 0.0808 0.0057 0.106 Uiso 1 1 calc R U
C9 C 0.5522(4) 0.1479(4) -0.0131(3) 0.0871(17) Uani 1 1 d . .
H9A H 0.5537 0.0988 -0.0487 0.131 Uiso 1 1 calc R U
H9B H 0.5589 0.1128 0.0403 0.131 Uiso 1 1 calc R U
H9C H 0.6175 0.1941 -0.0373 0.131 Uiso 1 1 calc R U

loop_
_atom_site_aniso_label
_atom_site_aniso_U_11
_atom_site_aniso_U_22
_atom_site_aniso_U_33
_atom_site_aniso_U_23
_atom_site_aniso_U_13
_atom_site_aniso_U_12
S1 0.0177(3) 0.0310(4) 0.0293(4) 0.0030(3) -0.0052(3) 0.0068(3)
S2 0.0227(3) 0.0317(4) 0.0274(4) -0.0031(3) -0.0013(3) 0.0034(3)
S3 0.0238(3) 0.0319(4) 0.0321(4) -0.0090(3) -0.0118(3) 0.0108(3)
S4 0.0245(3) 0.0303(4) 0.0307(4) -0.0096(3) -0.0032(3) 0.0055(3)
C45 0.0151(12) 0.0235(16) 0.0276(16) -0.0049(13) -0.0058(11) 0.0018(11)
C29 0.0205(13) 0.0204(15) 0.0263(15) -0.0058(12) -0.0081(11) 0.0042(11)
C44 0.0211(13) 0.0234(16) 0.0231(15) -0.0053(12) -0.0081(11) 0.0010(11)
C17 0.0192(13) 0.0196(15) 0.0273(16) 0.0006(12) -0.0058(11) -0.0009(11)
C30 0.0222(13) 0.0214(16) 0.0248(15) -0.0065(12) -0.0085(11) 0.0032(11)
C31 0.0234(13) 0.0166(15) 0.0285(16) -0.0003(12) -0.0076(12) 0.0054(11)
C46 0.0194(13) 0.0294(17) 0.0248(16) -0.0049(13) -0.0014(11) -0.0007(12)
C47 0.0191(13) 0.0245(16) 0.0293(16) -0.0073(13) -0.0024(12) 0.0037(11)
C3 0.0198(13) 0.0218(16) 0.0290(16) 0.0025(13) -0.0085(12) -0.0009(11)
C34 0.0264(14) 0.0163(15) 0.0323(17) 0.0017(13) -0.0075(12) 0.0056(11)
C48 0.0197(13) 0.0247(16) 0.0292(16) -0.0040(13) -0.0073(12) 0.0010(11)
C2 0.0172(12) 0.0181(15) 0.0264(15) 0.0032(12) -0.0054(11) -0.0008(11)
C18 0.0210(13) 0.0204(16) 0.0285(16) -0.0044(13) -0.0063(12) 0.0042(11)
C19 0.0210(13) 0.0289(17) 0.0311(17) -0.0050(14) -0.0018(12) -0.0002(12)
C4 0.0143(12) 0.0245(16) 0.0329(17) -0.0018(13) -0.0070(11) -0.0023(11)
C32 0.0272(14) 0.0235(17) 0.0319(17) -0.0032(13) -0.0100(13) -0.0010(12)
C23 0.0235(13) 0.0302(17) 0.0208(15) -0.0069(13) -0.0026(12) 0.0009(12)
C28 0.0203(13) 0.0187(15) 0.0279(16) 0.0025(12) -0.0064(11) -0.0019(11)
C7 0.0182(13) 0.0247(16) 0.0307(17) 0.0014(13) -0.0032(12) -0.0049(11)
C22 0.0183(13) 0.0309(17) 0.0329(17) -0.0099(14) -0.0007(12) -0.0013(12)
C16 0.0229(14) 0.0251(17) 0.0395(18) -0.0086(14) -0.0074(13) 0.0050(12)
C33 0.0327(15) 0.0247(17) 0.0281(17) -0.0041(13) -0.0079(13) 0.0024(13)
C50 0.0249(14) 0.0275(17) 0.0349(18) -0.0121(14) -0.0040(13) 0.0059(12)
C49 0.0316(15) 0.0283(17) 0.0198(15) -0.0051(13) 0.0009(12) -0.0009(13)
C20 0.0317(15) 0.0325(18) 0.0218(16) -0.0079(13) -0.0033(12) 0.0024(13)
C1 0.0199(13) 0.0216(15) 0.0283(16) -0.0058(13) -0.0113(12) 0.0003(11)
C6 0.0326(15) 0.0185(16) 0.0383(18) 0.0008(14) -0.0136(14) 0.0005(12)
C12 0.0280(14) 0.0273(17) 0.0313(17) -0.0002(14) -0.0137(13) 0.0011(12)
C13 0.0269(14) 0.0198(16) 0.0377(18) 0.0016(14) -0.0142(13) 0.0015(12)
C21 0.0241(13) 0.0222(16) 0.0312(17) -0.0089(13) -0.0078(12) 0.0044(12)
C14 0.0209(13) 0.0271(17) 0.0421(19) -0.0042(14) -0.0149(13) 0.0021(12)
C42 0.0223(14) 0.0344(18) 0.0302(17) -0.0104(14) -0.0094(12) 0.0137(12)
C41 0.0293(15) 0.0244(16) 0.0271(16) -0.0041(13) -0.0119(13) 0.0089(12)
C51 0.0315(15) 0.0256(17) 0.0293(17) -0.0024(13) -0.0022(13) -0.0011(13)
C15 0.0194(14) 0.0333(18) 0.046(2) -0.0053(16) -0.0105(13) 0.0088(12)
C43 0.0198(13) 0.0317(18) 0.0302(17) -0.0086(14) -0.0063(12) 0.0060(12)
C35 0.0266(14) 0.0256(17) 0.0382(18) 0.0019(14) -0.0028(13) 0.0028(12)
C40 0.0357(16) 0.0330(18) 0.0282(17) -0.0054(14) -0.0118(13) -0.0022(13)
C8 0.0358(16) 0.0251(17) 0.0361(18) -0.0049(14) -0.0108(14) 0.0005(13)
C5 0.0287(14) 0.0247(17) 0.0358(18) 0.0018(14) -0.0142(13) -0.0002(12)
C39 0.0321(16) 0.0339(19) 0.0390(19) 0.0007(15) -0.0144(14) -0.0070(14)
C38 0.0306(15) 0.0315(19) 0.046(2) 0.0061(16) -0.0074(14) -0.0017(13)
C24 0.0334(16) 0.041(2) 0.0357(18) -0.0136(15) -0.0142(14) 0.0023(14)
C37 0.0392(18) 0.043(2) 0.039(2) -0.0022(16) 0.0028(15) -0.0032(15)
C25 0.0343(17) 0.056(2) 0.059(2) -0.0272(19) -0.0249(17) 0.0092(16)
C53 0.052(2) 0.034(2) 0.0304(18) 0.0025(15) -0.0002(15) 0.0027(16)
C36 0.0255(15) 0.038(2) 0.057(2) 0.0072(17) 0.0011(15) 0.0078(14)
C54 0.0430(18) 0.039(2) 0.047(2) 0.0059(17) -0.0095(16) 0.0095(16)
C52 0.053(2) 0.039(2) 0.044(2) 0.0028(17) -0.0064(17) -0.0145(17)
C26 0.062(2) 0.045(2) 0.085(3) -0.033(2) -0.046(2) 0.0098(18)
C27 0.056(2) 0.109(4) 0.040(2) -0.013(2) -0.0247(19) -0.012(2)
C11 0.117(4) 0.040(2) 0.047(2) -0.0148(19) -0.030(2) 0.013(2)
C10 0.094(3) 0.056(3) 0.062(3) -0.017(2) -0.007(2) -0.036(2)
C9 0.068(3) 0.100(4) 0.120(4) -0.075(3) -0.044(3) 0.046(3)

loop_
_atom_type_symbol
_atom_type_description
_atom_type_scat_dispersion_real
_atom_type_scat_dispersion_imag
_atom_type_scat_source
C C 0.0033 0.0016 'International Tables Vol C Tables 4.2.6.8 and 6.1.1.4'
H H 0.0000 0.0000 'International Tables Vol C Tables 4.2.6.8 and 6.1.1.4'
S S 0.1246 0.1234 'International Tables Vol C Tables 4.2.6.8 and 6.1.1.4'

loop_
_geom_angle_atom_site_label_1
_geom_angle_atom_site_label_2
_geom_angle_atom_site_label_3
_geom_angle
C1 S1 S3 103.54(9)
C28 S3 S1 102.90(10)
C50 C45 C46 117.3(3)
C50 C45 C44 120.4(2)
C46 C45 C44 122.2(2)
C44 C29 C30 121.2(2)
C44 C29 C28 121.4(2)
C30 C29 C28 117.4(2)
C43 C44 C29 118.0(2)
C43 C44 C45 118.6(2)
C29 C44 C45 123.4(2)
C16 C17 C2 118.9(2)
C16 C17 C18 118.1(3)
C2 C17 C18 123.0(2)
C41 C30 C29 118.5(2)
C41 C30 C31 120.4(2)
C29 C30 C31 121.1(2)
C32 C31 C40 117.3(3)
C32 C31 C30 121.2(2)
C40 C31 C30 121.5(3)
C47 C46 C45 121.2(3)
C47 C46 H46 119.4
C45 C46 H46 119.4
C46 C47 C48 122.0(3)
C46 C47 H47 119.0
C48 C47 H47 119.0
C14 C3 C2 117.8(3)
C14 C3 C4 117.8(2)
C2 C3 C4 124.4(2)
C33 C34 C39 116.8(3)
C33 C34 C35 123.3(3)
C39 C34 C35 119.9(3)
C47 C48 C49 116.6(3)
C47 C48 C51 120.3(2)
C49 C48 C51 123.0(3)
C17 C2 C3 120.9(2)
C17 C2 C1 118.8(2)
C3 C2 C1 120.3(2)
C19 C18 C23 117.3(3)
C19 C18 C17 119.6(2)
C23 C18 C17 123.1(2)
C20 C19 C18 121.4(3)
C20 C19 H19 119.3
C18 C19 H19 119.3
C13 C4 C5 116.6(3)
C13 C4 C3 120.0(2)
C5 C4 C3 123.2(3)
C33 C32 C31 121.2(3)
C33 C32 H32 119.4
C31 C32 H32 119.4
C22 C23 C18 120.9(3)
C22 C23 H23 119.5
C18 C23 H23 119.5
C29 C28 S4 125.4(2)
C29 C28 S3 107.21(19)
S4 C28 S3 127.23(16)
C12 C7 C6 116.1(3)
C12 C7 C8 122.5(3)
C6 C7 C8 121.4(3)
C23 C22 C21 122.1(3)
C23 C22 H22 119.0
C21 C22 H22 119.0
C15 C16 C17 120.6(3)
C15 C16 H16 119.7
C17 C16 H16 119.7
C32 C33 C34 121.6(3)
C32 C33 H33 119.2
C34 C33 H33 119.2
C49 C50 C45 121.9(3)
C49 C50 H50 119.1
C45 C50 H50 119.1
C50 C49 C48 121.0(3)
C50 C49 H49 119.5
C48 C49 H49 119.5
C19 C20 C21 121.8(3)
C19 C20 H20 119.1
C21 C20 H20 119.1
C2 C1 S2 125.6(2)
C2 C1 S1 108.32(19)
S2 C1 S1 126.01(16)
C5 C6 C7 122.1(3)
C5 C6 H6 119.0
C7 C6 H6 119.0
C13 C12 C7 121.6(3)
C13 C12 H12 119.2
C7 C12 H12 119.2
C12 C13 C4 122.1(3)
C12 C13 H13 118.9
C4 C13 H13 118.9
C20 C21 C22 116.4(3)
C20 C21 C24 122.2(3)
C22 C21 C24 121.2(3)
C15 C14 C3 121.4(3)
C15 C14 H14 119.3
C3 C14 H14 119.3
C43 C42 C41 120.7(2)
C43 C42 H42 119.6
C41 C42 H42 119.6
C42 C41 C30 120.6(3)
C42 C41 H41 119.7
C30 C41 H41 119.7
C53 C51 C52 108.2(3)
C53 C51 C48 112.7(2)
C52 C51 C48 109.4(2)
C53 C51 C54 108.8(3)
C52 C51 C54 108.9(3)
C48 C51 C54 108.7(2)
C14 C15 C16 120.4(2)
C14 C15 H15 119.8
C16 C15 H15 119.8
C42 C43 C44 120.9(3)
C42 C43 H43 119.5
C44 C43 H43 119.5
C37 C35 C38 108.6(3)
C37 C35 C34 111.9(2)
C38 C35 C34 110.5(2)
C37 C35 C36 108.8(3)
C38 C35 C36 109.0(3)
C34 C35 C36 108.0(2)
C39 C40 C31 121.4(3)
C39 C40 H40 119.3
C31 C40 H40 119.3
C11 C8 C9 110.3(3)
C11 C8 C7 113.9(3)
C9 C8 C7 110.3(3)
C11 C8 C10 107.4(3)
C9 C8 C10 107.2(3)
C7 C8 C10 107.4(3)
C6 C5 C4 121.5(3)
C6 C5 H5 119.3
C4 C5 H5 119.3
C40 C39 C34 121.7(3)
C40 C39 H39 119.1
C34 C39 H39 119.1
C35 C38 H38A 109.5
C35 C38 H38B 109.5
H38A C38 H38B 109.5
C35 C38 H38C 109.5
H38A C38 H38C 109.5
H38B C38 H38C 109.5
C26 C24 C21 108.3(2)
C26 C24 C27 108.7(3)
C21 C24 C27 112.1(3)
C26 C24 C25 109.3(3)
C21 C24 C25 110.7(2)
C27 C24 C25 107.6(3)
C35 C37 H37A 109.5
C35 C37 H37B 109.5
H37A C37 H37B 109.5
C35 C37 H37C 109.5
H37A C37 H37C 109.5
H37B C37 H37C 109.5
C24 C25 H25A 109.5
C24 C25 H25B 109.5
H25A C25 H25B 109.5
C24 C25 H25C 109.5
H25A C25 H25C 109.5
H25B C25 H25C 109.5
C51 C53 H53A 109.5
C51 C53 H53B 109.5
H53A C53 H53B 109.5
C51 C53 H53C 109.5
H53A C53 H53C 109.5
H53B C53 H53C 109.5
C35 C36 H36A 109.5
C35 C36 H36B 109.5
H36A C36 H36B 109.5
C35 C36 H36C 109.5
H36A C36 H36C 109.5
H36B C36 H36C 109.5
C51 C54 H54A 109.5
C51 C54 H54B 109.5
H54A C54 H54B 109.5
C51 C54 H54C 109.5
H54A C54 H54C 109.5
H54B C54 H54C 109.5
C51 C52 H52A 109.5
C51 C52 H52B 109.5
H52A C52 H52B 109.5
C51 C52 H52C 109.5
H52A C52 H52C 109.5
H52B C52 H52C 109.5
C24 C26 H26A 109.5
C24 C26 H26B 109.5
H26A C26 H26B 109.5
C24 C26 H26C 109.5
H26A C26 H26C 109.5
H26B C26 H26C 109.5
C24 C27 H27A 109.5
C24 C27 H27B 109.5
H27A C27 H27B 109.5
C24 C27 H27C 109.5
H27A C27 H27C 109.5
H27B C27 H27C 109.5
C8 C11 H11A 109.5
C8 C11 H11B 109.5
H11A C11 H11B 109.5
C8 C11 H11C 109.5
H11A C11 H11C 109.5
H11B C11 H11C 109.5
C8 C10 H10A 109.5
C8 C10 H10B 109.5
H10A C10 H10B 109.5
C8 C10 H10C 109.5
H10A C10 H10C 109.5
H10B C10 H10C 109.5
C8 C9 H9A 109.5
C8 C9 H9B 109.5
H9A C9 H9B 109.5
C8 C9 H9C 109.5
H9A C9 H9C 109.5
H9B C9 H9C 109.5

loop_
_geom_bond_atom_site_label_1
_geom_bond_atom_site_label_2
_geom_bond_distance
S1 C1 1.766(3)
S1 S3 2.0381(9)
S2 C1 1.614(3)
S3 C28 1.764(3)
S4 C28 1.611(3)
C45 C50 1.384(4)
C45 C46 1.387(4)
C45 C44 1.492(4)
C29 C44 1.405(4)
C29 C30 1.408(4)
C29 C28 1.504(3)
C44 C43 1.400(4)
C17 C16 1.398(4)
C17 C2 1.405(4)
C17 C18 1.498(4)
C30 C41 1.391(4)
C30 C31 1.496(4)
C31 C32 1.386(4)
C31 C40 1.386(4)
C46 C47 1.376(4)
C46 H46 0.9500
C47 C48 1.393(4)
C47 H47 0.9500
C3 C14 1.402(4)
C3 C2 1.412(4)
C3 C4 1.485(4)
C34 C33 1.388(4)
C34 C39 1.388(4)
C34 C35 1.538(4)
C48 C49 1.398(4)
C48 C51 1.532(4)
C2 C1 1.494(3)
C18 C19 1.384(4)
C18 C23 1.393(4)
C19 C20 1.381(4)
C19 H19 0.9500
C4 C13 1.390(4)
C4 C5 1.396(4)
C32 C33 1.385(4)
C32 H32 0.9500
C23 C22 1.378(4)
C23 H23 0.9500
C7 C12 1.395(4)
C7 C6 1.404(4)
C7 C8 1.521(4)
C22 C21 1.392(4)
C22 H22 0.9500
C16 C15 1.378(4)
C16 H16 0.9500
C33 H33 0.9500
C50 C49 1.383(4)
C50 H50 0.9500
C49 H49 0.9500
C20 C21 1.387(4)
C20 H20 0.9500
C6 C5 1.379(4)
C6 H6 0.9500
C12 C13 1.384(4)
C12 H12 0.9500
C13 H13 0.9500
C21 C24 1.533(4)
C14 C15 1.376(4)
C14 H14 0.9500
C42 C43 1.375(4)
C42 C41 1.379(4)
C42 H42 0.9500
C41 H41 0.9500
C51 C53 1.529(4)
C51 C52 1.532(4)
C51 C54 1.539(4)
C15 H15 0.9500
C43 H43 0.9500
C35 C37 1.528(5)
C35 C38 1.536(4)
C35 C36 1.538(4)
C40 C39 1.378(4)
C40 H40 0.9500
C8 C11 1.504(5)
C8 C9 1.517(5)
C8 C10 1.546(5)
C5 H5 0.9500
C39 H39 0.9500
C38 H38A 0.9800
C38 H38B 0.9800
C38 H38C 0.9800
C24 C26 1.519(5)
C24 C27 1.534(5)
C24 C25 1.536(4)
C37 H37A 0.9800
C37 H37B 0.9800
C37 H37C 0.9800
C25 H25A 0.9800
C25 H25B 0.9800
C25 H25C 0.9800
C53 H53A 0.9800
C53 H53B 0.9800
C53 H53C 0.9800
C36 H36A 0.9800
C36 H36B 0.9800
C36 H36C 0.9800
C54 H54A 0.9800
C54 H54B 0.9800
C54 H54C 0.9800
C52 H52A 0.9800
C52 H52B 0.9800
C52 H52C 0.9800
C26 H26A 0.9800
C26 H26B 0.9800
C26 H26C 0.9800
C27 H27A 0.9800
C27 H27B 0.9800
C27 H27C 0.9800
C11 H11A 0.9800
C11 H11B 0.9800
C11 H11C 0.9800
C10 H10A 0.9800
C10 H10B 0.9800
C10 H10C 0.9800
C9 H9A 0.9800
C9 H9B 0.9800
C9 H9C 0.9800
